data_7030010
loop_
_publ_author_name
'Stanford, Martin W.'
'Knight, Fergus R.'
'Athukorala Arachchige, Kasun S.'
'Sanz Camacho, Paula'
'Ashbrook, Sharon E.'
'B\"uhl, Michael'
'Slawin, Alexandra M. Z.'
'Woollins, J. Derek'

_publ_section_title
;
 Probing interactions through space using spin-spin coupling.
;
_journal_issue 17
_journal_name_full 'Dalton transactions (Cambridge, England : 2003)'
_journal_page_first 6548
_journal_page_last 6560
_journal_paper_doi 10.1039/c4dt00408f
_journal_volume 43
_journal_year 2014
_chemical_formula_moiety 'C28 H20 Se Te'
_chemical_formula_sum 'C28 H20 Se Te'
_chemical_formula_weight 563.03
_space_group_IT_number 15
_symmetry_cell_setting monoclinic
_symmetry_Int_Tables_number 15
_symmetry_space_group_name_Hall '-C 2yc'
_symmetry_space_group_name_H-M 'C 1 2/c 1'
_atom_sites_solution_hydrogens geom
_atom_sites_solution_primary direct
_atom_sites_solution_secondary difmap
_cell_angle_alpha 90.0000
_cell_angle_beta 95.737(7)
_cell_angle_gamma 90.0000
_cell_formula_units_Z 8
_cell_length_a 29.375(3)
_cell_length_b 7.6824(8)
_cell_length_c 19.0439(19)
_cell_measurement_reflns_used 13351
_cell_measurement_temperature 125
_cell_measurement_theta_max 25.36
_cell_measurement_theta_min 2.15
_cell_volume 4276.1(8)
_computing_cell_refinement 'CrystalClear-SM Expert 2.0 r5'
_computing_data_collection 'CrystalClear-SM Expert 2.0 r5 (Rigaku, 2010)'
_computing_data_reduction 'CrystalClear-SM Expert 2.0 r5'
_computing_molecular_graphics 'CrystalStructure 4.0'
_computing_publication_material 'CrystalStructure 4.0 (Rigaku, 2010)'
_computing_structure_refinement 'SHELXL97 (Sheldrick, 2008)'
_computing_structure_solution 'SHELXS97 (Sheldrick, 2008)'
_diffrn_ambient_temperature 125
_diffrn_detector_area_resol_mean 14.286
_diffrn_measured_fraction_theta_full 1.000
_diffrn_measured_fraction_theta_max 1.000
_diffrn_measurement_device_type 'Rigaku Saturn70'
_diffrn_measurement_method \w
_diffrn_radiation_type 'Mo K\a'
_diffrn_radiation_wavelength 0.71075
_diffrn_reflns_av_R_equivalents 0.0351
_diffrn_reflns_limit_h_max 34
_diffrn_reflns_limit_h_min -34
_diffrn_reflns_limit_k_max 9
_diffrn_reflns_limit_k_min -9
_diffrn_reflns_limit_l_max 22
_diffrn_reflns_limit_l_min -20
_diffrn_reflns_number 15814
_diffrn_reflns_theta_full 25.00
_diffrn_reflns_theta_max 25.00
_diffrn_standards_number 0
_exptl_absorpt_coefficient_mu 3.107
_exptl_absorpt_correction_T_max 0.911
_exptl_absorpt_correction_T_min 0.727
_exptl_absorpt_correction_type multi-scan
_exptl_absorpt_process_details 'REQAB (Rigaku, 1998)'
_exptl_crystal_colour colorless
_exptl_crystal_density_diffrn 1.749
_exptl_crystal_density_method 'not measured'
_exptl_crystal_description chunk
_exptl_crystal_F_000 2192.00
_exptl_crystal_size_max 0.150
_exptl_crystal_size_mid 0.060
_exptl_crystal_size_min 0.030
_refine_diff_density_max 0.740
_refine_diff_density_min -0.390
_refine_ls_extinction_method none
_refine_ls_goodness_of_fit_ref 1.097
_refine_ls_hydrogen_treatment constr
_refine_ls_number_parameters 271
_refine_ls_number_reflns 3763
_refine_ls_number_restraints 0
_refine_ls_R_factor_gt 0.0248
_refine_ls_shift/su_max 0.001
_refine_ls_structure_factor_coef Fsqd
_refine_ls_weighting_details 'w = 1/[\s^2^(Fo^2^)+(0.0066P)^2^+15.4474P] where P=(Fo^2^+2Fc^2^)/3'
_refine_ls_weighting_scheme calc
_refine_ls_wR_factor_ref 0.0539
_reflns_number_gt 3369
_reflns_number_total 3763
_reflns_threshold_expression F^2^>2.0\s(F^2^)
_cod_data_source_file c4dt00408f2.cif
_cod_data_source_block mws17-fs
_cod_database_code 7030010

loop_
_symmetry_equiv_pos_site_id
_symmetry_equiv_pos_as_xyz
1 +X,+Y,+Z
2 -X,+Y,1/2-Z
3 -X,-Y,-Z
4 +X,-Y,1/2+Z
5 1/2+X,1/2+Y,+Z
6 1/2-X,1/2+Y,1/2-Z
7 1/2-X,1/2-Y,-Z
8 1/2+X,1/2-Y,1/2+Z

loop_
_atom_site_label
_atom_site_type_symbol
_atom_site_fract_x
_atom_site_fract_y
_atom_site_fract_z
_atom_site_U_iso_or_equiv
_atom_site_adp_type
_atom_site_occupancy
_atom_site_symmetry_multiplicity
_atom_site_calc_flag
_atom_site_refinement_flags
Te1 Te 0.10251(2) 1.17482(3) 0.07571(2) 0.02324(7) Uani 1.0 8 d .
Se1 Se 0.17646(2) 1.12808(4) 0.21377(2) 0.03055(10) Uani 1.0 8 d .
C1 C 0.16479(10) 1.1217(4) 0.03127(16) 0.0200(7) Uani 1.0 8 d .
C2 C 0.16365(10) 1.1325(4) -0.04118(16) 0.0228(7) Uani 1.0 8 d .
C3 C 0.20052(11) 1.0837(5) -0.07908(18) 0.0260(8) Uani 1.0 8 d .
C4 C 0.23930(10) 1.0230(4) -0.04245(18) 0.0246(8) Uani 1.0 8 d .
C5 C 0.24200(10) 1.0172(4) 0.03148(17) 0.0236(7) Uani 1.0 8 d .
C6 C 0.28536(11) 0.9566(5) 0.0606(2) 0.0318(9) Uani 1.0 8 d .
C7 C 0.29460(12) 0.9488(5) 0.1317(2) 0.0397(10) Uani 1.0 8 d .
C8 C 0.26043(12) 1.0003(5) 0.1741(2) 0.0372(9) Uani 1.0 8 d .
C9 C 0.21734(11) 1.0569(5) 0.14660(17) 0.0271(8) Uani 1.0 8 d .
C10 C 0.20621(10) 1.0669(4) 0.07183(17) 0.0223(7) Uani 1.0 8 d .
C11 C 0.28329(11) 0.9559(5) -0.0670(2) 0.0333(9) Uani 1.0 8 d .
C12 C 0.31379(11) 0.9123(5) 0.0011(2) 0.0378(10) Uani 1.0 8 d .
C13 C 0.05657(10) 1.1567(4) -0.01812(16) 0.0220(7) Uani 1.0 8 d .
C14 C 0.02892(11) 1.2978(5) -0.03282(17) 0.0269(8) Uani 1.0 8 d .
C15 C -0.00770(11) 1.2945(5) -0.08659(18) 0.0309(8) Uani 1.0 8 d .
C16 C -0.01568(11) 1.1488(5) -0.12621(18) 0.0305(8) Uani 1.0 8 d .
C17 C 0.01206(10) 0.9997(5) -0.11418(17) 0.0258(8) Uani 1.0 8 d .
C18 C 0.00367(11) 0.8478(5) -0.15541(18) 0.0309(8) Uani 1.0 8 d .
C19 C 0.03055(12) 0.7040(5) -0.14316(19) 0.0350(9) Uani 1.0 8 d .
C20 C 0.06633(11) 0.7040(5) -0.08885(19) 0.0320(8) Uani 1.0 8 d .
C21 C 0.07493(11) 0.8487(5) -0.04749(18) 0.0261(8) Uani 1.0 8 d .
C22 C 0.04864(10) 1.0007(4) -0.05845(16) 0.0225(7) Uani 1.0 8 d .
C23 C 0.14395(11) 0.9142(5) 0.22658(16) 0.0238(7) Uani 1.0 8 d .
C24 C 0.14837(12) 0.7709(5) 0.18398(18) 0.0334(9) Uani 1.0 8 d .
C25 C 0.12525(12) 0.6183(5) 0.1954(2) 0.0365(9) Uani 1.0 8 d .
C26 C 0.09776(12) 0.6077(5) 0.24925(19) 0.0336(9) Uani 1.0 8 d .
C27 C 0.09230(11) 0.7518(5) 0.29083(18) 0.0333(9) Uani 1.0 8 d .
C28 C 0.11513(11) 0.9058(5) 0.27954(17) 0.0306(8) Uani 1.0 8 d .
H2 H 0.1366 1.1751 -0.0670 0.0274 Uiso 1.0 8 calc R
H3 H 0.1983 1.0931 -0.1291 0.0312 Uiso 1.0 8 calc R
H7 H 0.3235 0.9095 0.1525 0.0476 Uiso 1.0 8 calc R
H8 H 0.2671 0.9961 0.2239 0.0447 Uiso 1.0 8 calc R
H11A H 0.2978 1.0457 -0.0947 0.0399 Uiso 1.0 8 calc R
H11B H 0.2776 0.8507 -0.0967 0.0399 Uiso 1.0 8 calc R
H12A H 0.3221 0.7873 0.0024 0.0454 Uiso 1.0 8 calc R
H12B H 0.3422 0.9824 0.0046 0.0454 Uiso 1.0 8 calc R
H14 H 0.0345 1.4012 -0.0060 0.0322 Uiso 1.0 8 calc R
H15 H -0.0267 1.3939 -0.0951 0.0371 Uiso 1.0 8 calc R
H16 H -0.0403 1.1471 -0.1626 0.0366 Uiso 1.0 8 calc R
H18 H -0.0209 0.8459 -0.1919 0.0371 Uiso 1.0 8 calc R
H19 H 0.0249 0.6033 -0.1717 0.0420 Uiso 1.0 8 calc R
H20 H 0.0848 0.6031 -0.0806 0.0384 Uiso 1.0 8 calc R
H21 H 0.0992 0.8460 -0.0106 0.0313 Uiso 1.0 8 calc R
H24 H 0.1674 0.7773 0.1466 0.0400 Uiso 1.0 8 calc R
H25 H 0.1285 0.5205 0.1658 0.0438 Uiso 1.0 8 calc R
H26 H 0.0826 0.5019 0.2579 0.0404 Uiso 1.0 8 calc R
H27 H 0.0727 0.7455 0.3275 0.0400 Uiso 1.0 8 calc R
H28 H 0.1110 1.0049 0.3081 0.0367 Uiso 1.0 8 calc R

loop_
_atom_site_aniso_label
_atom_site_aniso_U_11
_atom_site_aniso_U_22
_atom_site_aniso_U_33
_atom_site_aniso_U_12
_atom_site_aniso_U_13
_atom_site_aniso_U_23
Te1 0.02217(12) 0.02646(12) 0.02119(12) 0.00026(9) 0.00273(8) -0.00262(9)
Se1 0.0439(3) 0.02479(18) 0.02182(18) -0.00486(15) -0.00255(16) -0.00313(14)
C1 0.0185(16) 0.0161(16) 0.0250(18) -0.0027(12) 0.0011(14) -0.0032(13)
C2 0.0200(16) 0.0242(18) 0.0235(18) -0.0010(13) -0.0011(14) 0.0003(14)
C3 0.0238(18) 0.0279(18) 0.0268(18) -0.0038(14) 0.0053(15) -0.0033(15)
C4 0.0197(17) 0.0162(16) 0.039(2) -0.0045(13) 0.0059(15) -0.0029(15)
C5 0.0190(16) 0.0151(16) 0.036(2) -0.0040(13) -0.0012(15) 0.0030(14)
C6 0.0205(17) 0.0222(18) 0.052(3) -0.0018(14) 0.0016(17) 0.0117(17)
C7 0.0221(19) 0.041(3) 0.054(3) -0.0019(16) -0.0060(18) 0.0225(19)
C8 0.033(2) 0.038(3) 0.038(3) -0.0084(17) -0.0110(17) 0.0139(18)
C9 0.0281(18) 0.0236(18) 0.0287(19) -0.0060(15) -0.0022(15) 0.0052(15)
C10 0.0231(17) 0.0138(15) 0.0295(18) -0.0058(13) -0.0001(14) 0.0006(14)
C11 0.0259(19) 0.0225(18) 0.053(3) -0.0019(15) 0.0121(18) -0.0030(17)
C12 0.0209(18) 0.0259(19) 0.068(3) 0.0025(15) 0.0100(19) 0.0091(19)
C13 0.0178(16) 0.0281(18) 0.0206(17) -0.0026(14) 0.0053(13) 0.0005(14)
C14 0.0266(18) 0.0250(18) 0.0298(19) 0.0031(15) 0.0066(15) 0.0018(15)
C15 0.0252(18) 0.033(2) 0.035(2) 0.0078(15) 0.0036(16) 0.0049(16)
C16 0.0230(18) 0.041(3) 0.0278(19) 0.0000(16) 0.0019(15) 0.0040(16)
C17 0.0204(17) 0.0340(19) 0.0243(18) -0.0050(15) 0.0087(15) 0.0015(15)
C18 0.0248(18) 0.040(3) 0.0283(19) -0.0068(16) 0.0063(15) -0.0038(16)
C19 0.036(2) 0.034(2) 0.036(2) -0.0058(17) 0.0116(17) -0.0114(17)
C20 0.0292(19) 0.0271(19) 0.041(3) 0.0032(15) 0.0070(17) -0.0017(16)
C21 0.0210(17) 0.0284(19) 0.0291(19) -0.0001(14) 0.0032(14) -0.0001(15)
C22 0.0208(16) 0.0238(17) 0.0240(17) -0.0026(14) 0.0073(14) 0.0030(14)
C23 0.0256(17) 0.0269(18) 0.0182(17) 0.0028(14) -0.0018(14) 0.0025(14)
C24 0.040(2) 0.029(2) 0.034(2) 0.0019(16) 0.0170(17) -0.0020(16)
C25 0.043(3) 0.0237(19) 0.045(3) -0.0002(16) 0.0154(19) -0.0056(17)
C26 0.0293(19) 0.033(2) 0.039(3) -0.0029(16) 0.0058(17) 0.0119(17)
C27 0.0254(19) 0.050(3) 0.0255(19) -0.0001(17) 0.0064(16) 0.0033(17)
C28 0.032(2) 0.039(2) 0.0204(18) 0.0070(16) 0.0004(15) -0.0065(16)

loop_
_atom_type_symbol
_atom_type_description
_atom_type_scat_dispersion_real
_atom_type_scat_dispersion_imag
_atom_type_scat_source
C C 0.0033 0.0016
;
International Tables for Crystallography
(1992, Vol. C, Tables 4.2.6.8 and 6.1.1.4)
;
H H 0.0000 0.0000
;
International Tables for Crystallography
(1992, Vol. C, Table 6.1.1.4)
;
Se Se -0.0929 2.2259
;
International Tables for Crystallography
(1992, Vol. C, Tables 4.2.6.8 and 6.1.1.4)
;
Te Te -0.5308 1.6751
;
International Tables for Crystallography
(1992, Vol. C, Tables 4.2.6.8 and 6.1.1.4)
;

loop_
_geom_angle_atom_site_label_1
_geom_angle_atom_site_label_2
_geom_angle_atom_site_label_3
_geom_angle
_geom_angle_publ_flag
C1 Te1 C13 98.69(12) yes
C9 Se1 C23 101.09(14) yes
Te1 C1 C2 116.7(2) yes
Te1 C1 C10 123.8(3) yes
C2 C1 C10 119.3(3) yes
C1 C2 C3 123.5(3) yes
C2 C3 C4 118.4(3) yes
C3 C4 C5 119.1(3) yes
C3 C4 C11 131.2(4) yes
C5 C4 C11 109.7(3) yes
C4 C5 C6 111.2(3) yes
C4 C5 C10 124.5(3) yes
C6 C5 C10 124.4(3) yes
C5 C6 C7 119.2(4) yes
C5 C6 C12 108.9(3) yes
C7 C6 C12 131.9(3) yes
C6 C7 C8 118.6(4) yes
C7 C8 C9 123.1(4) yes
Se1 C9 C8 116.4(3) yes
Se1 C9 C10 123.5(3) yes
C8 C9 C10 120.0(3) yes
C1 C10 C5 115.0(3) yes
C1 C10 C9 130.4(3) yes
C5 C10 C9 114.7(3) yes
C4 C11 C12 104.9(3) yes
C6 C12 C11 105.3(3) yes
Te1 C13 C14 115.7(3) yes
Te1 C13 C22 124.1(3) yes
C14 C13 C22 119.5(3) yes
C13 C14 C15 122.0(3) yes
C14 C15 C16 119.7(3) yes
C15 C16 C17 121.0(3) yes
C16 C17 C18 120.9(3) yes
C16 C17 C22 119.6(3) yes
C18 C17 C22 119.5(3) yes
C17 C18 C19 120.5(3) yes
C18 C19 C20 120.4(4) yes
C19 C20 C21 120.4(4) yes
C20 C21 C22 121.5(3) yes
C13 C22 C17 118.2(3) yes
C13 C22 C21 124.0(3) yes
C17 C22 C21 117.8(3) yes
Se1 C23 C24 121.9(3) yes
Se1 C23 C28 118.7(3) yes
C24 C23 C28 119.5(4) yes
C23 C24 C25 120.4(4) yes
C24 C25 C26 120.3(4) yes
C25 C26 C27 119.5(4) yes
C26 C27 C28 120.6(4) yes
C23 C28 C27 119.6(4) yes
C1 C2 H2 118.238 no
C3 C2 H2 118.220 no
C2 C3 H3 120.787 no
C4 C3 H3 120.788 no
C6 C7 H7 120.722 no
C8 C7 H7 120.703 no
C7 C8 H8 118.431 no
C9 C8 H8 118.435 no
C4 C11 H11A 110.773 no
C4 C11 H11B 110.774 no
C12 C11 H11A 110.763 no
C12 C11 H11B 110.761 no
H11A C11 H11B 108.851 no
C6 C12 H12A 110.687 no
C6 C12 H12B 110.691 no
C11 C12 H12A 110.681 no
C11 C12 H12B 110.674 no
H12A C12 H12B 108.786 no
C13 C14 H14 119.011 no
C15 C14 H14 119.012 no
C14 C15 H15 120.155 no
C16 C15 H15 120.148 no
C15 C16 H16 119.518 no
C17 C16 H16 119.519 no
C17 C18 H18 119.756 no
C19 C18 H18 119.754 no
C18 C19 H19 119.810 no
C20 C19 H19 119.818 no
C19 C20 H20 119.798 no
C21 C20 H20 119.790 no
C20 C21 H21 119.270 no
C22 C21 H21 119.265 no
C23 C24 H24 119.780 no
C25 C24 H24 119.793 no
C24 C25 H25 119.857 no
C26 C25 H25 119.866 no
C25 C26 H26 120.236 no
C27 C26 H26 120.233 no
C26 C27 H27 119.683 no
C28 C27 H27 119.684 no
C23 C28 H28 120.189 no
C27 C28 H28 120.199 no

loop_
_geom_bond_atom_site_label_1
_geom_bond_atom_site_label_2
_geom_bond_distance
_geom_bond_publ_flag
Te1 C1 2.131(4) yes
Te1 C13 2.133(3) yes
Se1 C9 1.920(4) yes
Se1 C23 1.928(4) yes
C1 C2 1.379(5) yes
C1 C10 1.437(4) yes
C2 C3 1.411(5) yes
C3 C4 1.358(5) yes
C4 C5 1.403(5) yes
C4 C11 1.509(5) yes
C5 C6 1.416(5) yes
C5 C10 1.415(5) yes
C6 C7 1.356(6) yes
C6 C12 1.511(6) yes
C7 C8 1.406(6) yes
C8 C9 1.390(5) yes
C9 C10 1.431(5) yes
C11 C12 1.539(5) yes
C13 C14 1.367(5) yes
C13 C22 1.430(5) yes
C14 C15 1.409(5) yes
C15 C16 1.358(5) yes
C16 C17 1.411(5) yes
C17 C18 1.414(5) yes
C17 C22 1.433(4) yes
C18 C19 1.365(5) yes
C19 C20 1.399(5) yes
C20 C21 1.371(5) yes
C21 C22 1.404(5) yes
C23 C24 1.381(5) yes
C23 C28 1.382(5) yes
C24 C25 1.383(5) yes
C25 C26 1.369(6) yes
C26 C27 1.380(6) yes
C27 C28 1.387(6) yes
C2 H2 0.950 no
C3 H3 0.950 no
C7 H7 0.950 no
C8 H8 0.950 no
C11 H11A 0.990 no
C11 H11B 0.990 no
C12 H12A 0.990 no
C12 H12B 0.990 no
C14 H14 0.950 no
C15 H15 0.950 no
C16 H16 0.950 no
C18 H18 0.950 no
C19 H19 0.950 no
C20 H20 0.950 no
C21 H21 0.950 no
C24 H24 0.950 no
C25 H25 0.950 no
C26 H26 0.950 no
C27 H27 0.950 no
C28 H28 0.950 no

loop_
_geom_contact_atom_site_label_1
_geom_contact_atom_site_label_2
_geom_contact_distance
_geom_contact_publ_flag
_geom_contact_site_symmetry_2
Te1 Se1 3.2586(7) no .
Te1 C21 3.473(4) no .
Se1 C1 3.458(3) no .
C1 C4 2.820(5) no .
C1 C21 3.581(5) no .
C2 C5 2.713(4) no .
C2 C13 3.225(5) no .
C2 C21 3.391(5) no .
C2 C22 3.511(5) no .
C3 C6 3.593(5) no .
C3 C10 2.865(5) no .
C4 C7 3.590(5) no .
C5 C8 2.719(5) no .
C6 C9 2.815(5) no .
C7 C10 2.876(5) no .
C9 C24 3.119(5) no .
C13 C16 2.806(5) no .
C14 C17 2.782(5) no .
C15 C22 2.818(5) no .
C17 C20 2.789(5) no .
C18 C21 2.783(5) no .
C19 C22 2.813(5) no .
C23 C26 2.773(5) no .
C24 C27 2.747(5) no .
C25 C28 2.762(5) no .
C2 C6 3.529(5) no 7_575
C2 C28 3.578(5) no 4_574
C3 C5 3.573(5) no 7_575
C3 C6 3.569(5) no 7_575
C3 C28 3.492(5) no 4_574
C4 C5 3.577(5) no 7_575
C5 C3 3.573(5) no 7_575
C5 C4 3.577(5) no 7_575
C6 C2 3.529(5) no 7_575
C6 C3 3.569(5) no 7_575
C11 C24 3.594(6) no 7_565
C13 C17 3.588(5) no 3_575
C14 C20 3.510(5) no 1_565
C15 C19 3.544(5) no 1_565
C15 C21 3.555(5) no 3_575
C17 C13 3.588(5) no 3_575
C18 C18 3.588(5) no 2_554
C19 C15 3.544(5) no 1_545
C20 C14 3.510(5) no 1_545
C21 C15 3.555(5) no 3_575
C24 C11 3.594(6) no 7_565
C28 C2 3.578(5) no 4_575
C28 C3 3.492(5) no 4_575
Te1 H2 2.9879 no .
Te1 H14 2.9679 no .
Te1 H21 3.0099 no .
Se1 H8 2.8377 no .
Se1 H24 2.9839 no .
Se1 H28 2.9173 no .
C1 H3 3.3070 no .
C1 H21 2.9194 no .
C1 H24 3.4345 no .
C2 H21 2.9975 no .
C3 H11A 2.9175 no .
C3 H11B 2.9314 no .
C4 H2 3.2259 no .
C4 H12A 3.0836 no .
C4 H12B 3.0814 no .
C5 H3 3.2483 no .
C5 H7 3.2595 no .
C5 H11A 3.0487 no .
C5 H11B 3.0324 no .
C5 H12A 3.0365 no .
C5 H12B 3.0495 no .
C6 H8 3.2239 no .
C6 H11A 3.0912 no .
C6 H11B 3.0891 no .
C7 H12A 2.9411 no .
C7 H12B 2.9257 no .
C8 H24 3.2232 no .
C9 H7 3.3098 no .
C9 H24 2.6010 no .
C10 H2 3.2832 no .
C10 H8 3.2940 no .
C10 H24 2.9328 no .
C11 H3 2.8558 no .
C12 H7 2.8672 no .
C13 H2 2.6165 no .
C13 H15 3.2767 no .
C13 H21 2.6926 no .
C14 H2 3.4239 no .
C14 H16 3.2520 no .
C16 H14 3.2411 no .
C16 H18 2.6388 no .
C17 H15 3.2686 no .
C17 H19 3.2707 no .
C17 H21 3.2907 no .
C18 H16 2.6341 no .
C18 H20 3.2505 no .
C19 H21 3.2579 no .
C20 H18 3.2550 no .
C21 H2 3.1369 no .
C21 H19 3.2572 no .
C22 H2 2.9288 no .
C22 H14 3.2737 no .
C22 H16 3.3146 no .
C22 H18 3.3172 no .
C22 H20 3.2753 no .
C23 H25 3.2542 no .
C23 H27 3.2496 no .
C24 H26 3.2459 no .
C24 H28 3.2463 no .
C25 H27 3.2315 no .
C26 H24 3.2414 no .
C26 H28 3.2600 no .
C27 H25 3.2341 no .
C28 H24 3.2440 no .
C28 H26 3.2611 no .
H2 H3 2.3465 no .
H2 H21 2.9971 no .
H3 H11A 2.9550 no .
H3 H11B 2.9984 no .
H7 H8 2.3439 no .
H7 H12A 3.0035 no .
H7 H12B 2.9756 no .
H8 H24 3.5652 no .
H11A H12A 2.7575 no .
H11A H12B 2.2394 no .
H11B H12A 2.2395 no .
H11B H12B 2.7588 no .
H14 H15 2.3474 no .
H15 H16 2.3028 no .
H16 H18 2.4609 no .
H18 H19 2.3082 no .
H19 H20 2.3435 no .
H20 H21 2.3079 no .
H21 H24 3.4720 no .
H24 H25 2.3280 no .
H25 H26 2.3208 no .
H26 H27 2.3286 no .
H27 H28 2.3354 no .
Te1 H12B 3.5224 no 7_575
Te1 H16 3.5773 no 3_575
Te1 H18 3.4260 no 3_575
Te1 H25 3.2120 no 1_565
Se1 H3 3.4460 no 4_575
Se1 H7 3.3414 no 6_555
Se1 H8 3.4289 no 6_555
Se1 H11A 3.5128 no 7_575
Se1 H25 3.4135 no 1_565
C1 H11A 2.9880 no 7_575
C1 H12A 3.2378 no 7_565
C1 H12B 3.1196 no 7_575
C2 H12A 3.3259 no 7_565
C2 H12B 3.0483 no 7_575
C2 H27 3.5957 no 4_574
C2 H28 3.2959 no 4_574
C3 H12A 3.3002 no 7_565
C3 H28 3.2971 no 4_574
C4 H12A 3.1293 no 7_565
C5 H11B 3.1633 no 7_565
C5 H12A 3.0318 no 7_565
C6 H11B 3.1181 no 7_565
C7 H3 3.5257 no 7_575
C7 H11B 3.1553 no 7_565
C8 H3 3.4892 no 7_575
C8 H11B 3.2194 no 7_565
C9 H11A 3.2264 no 7_575
C9 H11B 3.2804 no 7_565
C10 H11A 3.0117 no 7_575
C10 H11B 3.2712 no 7_565
C10 H12A 3.1404 no 7_565
C11 H24 2.8350 no 7_565
C11 H25 3.3567 no 7_565
C12 H20 3.2057 no 7_565
C12 H21 3.2262 no 7_565
C12 H24 3.2633 no 7_565
C13 H27 3.1156 no 4_574
C14 H14 3.1058 no 3_585
C14 H15 3.4027 no 3_585
C14 H19 3.5288 no 1_565
C14 H20 3.0527 no 1_565
C14 H27 3.0856 no 4_574
C15 H14 3.0778 no 3_585
C15 H19 3.0792 no 1_565
C15 H20 3.5988 no 1_565
C15 H21 3.5798 no 3_575
C15 H27 3.0200 no 4_574
C16 H27 2.9384 no 4_574
C17 H27 2.9381 no 4_574
C17 H28 3.3909 no 4_574
C18 H18 3.0004 no 2_554
C18 H28 3.4842 no 4_574
C19 H14 3.4913 no 1_545
C19 H15 3.1069 no 1_545
C19 H18 3.3101 no 2_554
C19 H26 2.9934 no 4_564
C19 H28 3.4477 no 4_574
C20 H12A 3.5182 no 7_565
C20 H12B 3.3141 no 7_565
C20 H14 3.0113 no 1_545
C20 H26 3.3945 no 4_564
C20 H28 3.3306 no 4_574
C21 H12A 3.2342 no 7_565
C21 H12B 3.5588 no 7_565
C21 H28 3.2461 no 4_574
C22 H27 3.0530 no 4_574
C22 H28 3.2785 no 4_574
C23 H3 3.0382 no 4_575
C23 H16 3.1994 no 3_575
C24 H8 3.5814 no 6_545
C24 H11A 3.4419 no 7_565
C24 H11B 3.0151 no 7_565
C24 H16 3.2220 no 3_575
C25 H7 3.5155 no 6_545
C25 H8 3.5024 no 6_545
C25 H11A 3.3533 no 7_565
C25 H11B 3.5794 no 7_565
C25 H15 3.3065 no 3_575
C25 H16 3.0908 no 3_575
C26 H7 3.2099 no 6_545
C26 H15 3.4280 no 3_575
C26 H16 2.9265 no 3_575
C26 H19 3.1808 no 4_565
C27 H2 2.9389 no 4_575
C27 H3 3.5335 no 4_575
C27 H16 2.8559 no 3_575
C27 H19 3.4860 no 4_565
C28 H2 2.9934 no 4_575
C28 H3 2.8537 no 4_575
C28 H16 2.9967 no 3_575
H2 C27 2.9389 no 4_574
H2 C28 2.9934 no 4_574
H2 H12B 2.9284 no 7_575
H2 H27 2.6786 no 4_574
H2 H28 2.7901 no 4_574
H3 Se1 3.4460 no 4_574
H3 C7 3.5257 no 7_575
H3 C8 3.4892 no 7_575
H3 C23 3.0382 no 4_574
H3 C27 3.5335 no 4_574
H3 C28 2.8537 no 4_574
H3 H28 2.8214 no 4_574
H7 Se1 3.3414 no 6_545
H7 C25 3.5155 no 6_555
H7 C26 3.2099 no 6_555
H7 H20 3.1421 no 7_565
H7 H26 3.1759 no 6_555
H8 Se1 3.4289 no 6_545
H8 C24 3.5814 no 6_555
H8 C25 3.5024 no 6_555
H8 H11A 3.4971 no 4_575
H8 H11B 3.5971 no 4_575
H8 H25 3.5447 no 6_555
H11A Se1 3.5128 no 7_575
H11A C1 2.9880 no 7_575
H11A C9 3.2264 no 7_575
H11A C10 3.0117 no 7_575
H11A C24 3.4419 no 7_565
H11A C25 3.3533 no 7_565
H11A H8 3.4971 no 4_574
H11A H24 2.8945 no 7_565
H11A H25 2.7151 no 7_565
H11B C5 3.1633 no 7_565
H11B C6 3.1181 no 7_565
H11B C7 3.1553 no 7_565
H11B C8 3.2194 no 7_565
H11B C9 3.2804 no 7_565
H11B C10 3.2712 no 7_565
H11B C24 3.0151 no 7_565
H11B C25 3.5794 no 7_565
H11B H8 3.5971 no 4_574
H11B H24 2.1877 no 7_565
H11B H25 3.3250 no 7_565
H12A C1 3.2378 no 7_565
H12A C2 3.3259 no 7_565
H12A C3 3.3002 no 7_565
H12A C4 3.1293 no 7_565
H12A C5 3.0318 no 7_565
H12A C10 3.1404 no 7_565
H12A C20 3.5182 no 7_565
H12A C21 3.2342 no 7_565
H12A H20 3.0971 no 7_565
H12A H21 2.5190 no 7_565
H12A H24 2.9272 no 7_565
H12B Te1 3.5224 no 7_575
H12B C1 3.1196 no 7_575
H12B C2 3.0483 no 7_575
H12B C20 3.3141 no 7_565
H12B C21 3.5588 no 7_565
H12B H2 2.9284 no 7_575
H12B H20 2.5504 no 7_565
H12B H21 3.0498 no 7_565
H12B H24 3.4902 no 7_565
H12B H25 3.4399 no 7_565
H14 C14 3.1058 no 3_585
H14 C15 3.0778 no 3_585
H14 C19 3.4913 no 1_565
H14 C20 3.0113 no 1_565
H14 H14 2.5632 no 3_585
H14 H15 2.5147 no 3_585
H14 H19 3.5027 no 1_565
H14 H20 2.6496 no 1_565
H15 C14 3.4027 no 3_585
H15 C19 3.1069 no 1_565
H15 C25 3.3065 no 3_575
H15 C26 3.4280 no 3_575
H15 H14 2.5147 no 3_585
H15 H19 2.7315 no 1_565
H15 H21 3.5833 no 3_575
H15 H25 3.2211 no 3_575
H15 H26 3.4543 no 3_575
H15 H27 3.5652 no 4_574
H16 Te1 3.5773 no 3_575
H16 C23 3.1994 no 3_575
H16 C24 3.2220 no 3_575
H16 C25 3.0908 no 3_575
H16 C26 2.9265 no 3_575
H16 C27 2.8559 no 3_575
H16 C28 2.9967 no 3_575
H16 H26 3.4145 no 3_575
H16 H27 3.2953 no 3_575
H16 H27 3.4440 no 4_574
H16 H28 3.4929 no 3_575
H18 Te1 3.4260 no 3_575
H18 C18 3.0004 no 2_554
H18 C19 3.3101 no 2_554
H18 H18 2.6339 no 2_554
H18 H19 3.1900 no 2_554
H18 H26 3.3985 no 3_565
H18 H28 3.4706 no 3_575
H19 C14 3.5288 no 1_545
H19 C15 3.0792 no 1_545
H19 C26 3.1808 no 4_564
H19 C27 3.4860 no 4_564
H19 H14 3.5027 no 1_545
H19 H15 2.7315 no 1_545
H19 H18 3.1900 no 2_554
H19 H19 3.1894 no 2_554
H19 H26 3.5048 no 3_565
H19 H26 2.4023 no 4_564
H19 H27 3.0259 no 4_564
H20 C12 3.2057 no 7_565
H20 C14 3.0527 no 1_545
H20 C15 3.5988 no 1_545
H20 H7 3.1421 no 7_565
H20 H12A 3.0971 no 7_565
H20 H12B 2.5504 no 7_565
H20 H14 2.6496 no 1_545
H20 H26 3.1742 no 4_564
H20 H27 3.1994 no 4_564
H21 C12 3.2262 no 7_565
H21 C15 3.5798 no 3_575
H21 H12A 2.5190 no 7_565
H21 H12B 3.0498 no 7_565
H21 H15 3.5833 no 3_575
H24 C11 2.8350 no 7_565
H24 C12 3.2633 no 7_565
H24 H11A 2.8945 no 7_565
H24 H11B 2.1877 no 7_565
H24 H12A 2.9272 no 7_565
H24 H12B 3.4902 no 7_565
H25 Te1 3.2120 no 1_545
H25 Se1 3.4135 no 1_545
H25 C11 3.3567 no 7_565
H25 H8 3.5447 no 6_545
H25 H11A 2.7151 no 7_565
H25 H11B 3.3250 no 7_565
H25 H12B 3.4399 no 7_565
H25 H15 3.2211 no 3_575
H26 C19 2.9934 no 4_565
H26 C20 3.3945 no 4_565
H26 H7 3.1759 no 6_545
H26 H15 3.4543 no 3_575
H26 H16 3.4145 no 3_575
H26 H18 3.3985 no 3_565
H26 H19 3.5048 no 3_565
H26 H19 2.4023 no 4_565
H26 H20 3.1742 no 4_565
H27 C2 3.5957 no 4_575
H27 C13 3.1156 no 4_575
H27 C14 3.0856 no 4_575
H27 C15 3.0200 no 4_575
H27 C16 2.9384 no 4_575
H27 C17 2.9381 no 4_575
H27 C22 3.0530 no 4_575
H27 H2 2.6786 no 4_575
H27 H15 3.5652 no 4_575
H27 H16 3.2953 no 3_575
H27 H16 3.4440 no 4_575
H27 H19 3.0259 no 4_565
H27 H20 3.1994 no 4_565
H28 C2 3.2959 no 4_575
H28 C3 3.2971 no 4_575
H28 C17 3.3909 no 4_575
H28 C18 3.4842 no 4_575
H28 C19 3.4477 no 4_575
H28 C20 3.3306 no 4_575
H28 C21 3.2461 no 4_575
H28 C22 3.2785 no 4_575
H28 H2 2.7901 no 4_575
H28 H3 2.8214 no 4_575
H28 H16 3.4929 no 3_575
H28 H18 3.4706 no 3_575

loop_
_geom_torsion_atom_site_label_1
_geom_torsion_atom_site_label_2
_geom_torsion_atom_site_label_3
_geom_torsion_atom_site_label_4
_geom_torsion
_geom_torsion_publ_flag
C1 Te1 C13 C14 -125.8(2) no
C1 Te1 C13 C22 64.0(3) no
C13 Te1 C1 C2 15.2(2) no
C13 Te1 C1 C10 -161.2(2) no
C9 Se1 C23 C24 -9.6(3) no
C9 Se1 C23 C28 171.1(2) no
C23 Se1 C9 C8 -92.9(3) no
C23 Se1 C9 C10 89.9(3) no
Te1 C1 C2 C3 -173.14(19) no
Te1 C1 C10 C5 172.34(16) no
Te1 C1 C10 C9 -8.7(5) no
C2 C1 C10 C5 -4.0(4) no
C2 C1 C10 C9 175.0(3) no
C10 C1 C2 C3 3.5(5) no
C1 C2 C3 C4 -0.1(5) no
C2 C3 C4 C5 -2.4(5) no
C2 C3 C4 C11 177.7(3) no
C3 C4 C5 C6 -177.8(3) no
C3 C4 C5 C10 1.6(5) no
C3 C4 C11 C12 178.6(3) no
C5 C4 C11 C12 -1.3(4) no
C11 C4 C5 C6 2.1(4) no
C11 C4 C5 C10 -178.4(3) no
C4 C5 C6 C7 177.6(3) no
C4 C5 C6 C12 -2.0(4) no
C4 C5 C10 C1 1.6(5) no
C4 C5 C10 C9 -177.5(3) no
C6 C5 C10 C1 -179.0(3) no
C6 C5 C10 C9 1.9(5) no
C10 C5 C6 C7 -1.9(5) no
C10 C5 C6 C12 178.6(3) no
C5 C6 C7 C8 0.5(5) no
C5 C6 C12 C11 1.1(4) no
C7 C6 C12 C11 -178.4(4) no
C12 C6 C7 C8 179.9(3) no
C6 C7 C8 C9 0.8(6) no
C7 C8 C9 Se1 -178.1(3) no
C7 C8 C9 C10 -0.8(6) no
Se1 C9 C10 C1 -2.4(5) no
Se1 C9 C10 C5 176.59(18) no
C8 C9 C10 C1 -179.5(3) no
C8 C9 C10 C5 -0.5(5) no
C4 C11 C12 C6 0.2(3) no
Te1 C13 C14 C15 -170.2(2) no
Te1 C13 C22 C17 170.87(18) no
Te1 C13 C22 C21 -10.0(5) no
C14 C13 C22 C17 1.1(5) no
C14 C13 C22 C21 -179.8(3) no
C22 C13 C14 C15 0.4(5) no
C13 C14 C15 C16 -1.2(5) no
C14 C15 C16 C17 0.3(5) no
C15 C16 C17 C18 179.9(3) no
C15 C16 C17 C22 1.2(5) no
C16 C17 C18 C19 -179.7(3) no
C16 C17 C22 C13 -1.9(5) no
C16 C17 C22 C21 178.9(3) no
C18 C17 C22 C13 179.4(3) no
C18 C17 C22 C21 0.3(5) no
C22 C17 C18 C19 -1.0(5) no
C17 C18 C19 C20 1.0(6) no
C18 C19 C20 C21 -0.3(6) no
C19 C20 C21 C22 -0.5(6) no
C20 C21 C22 C13 -178.6(3) no
C20 C21 C22 C17 0.5(5) no
Se1 C23 C24 C25 178.75(19) no
Se1 C23 C28 C27 -178.38(19) no
C24 C23 C28 C27 2.3(5) no
C28 C23 C24 C25 -1.9(5) no
C23 C24 C25 C26 -0.1(5) no
C24 C25 C26 C27 1.7(5) no
C25 C26 C27 C28 -1.4(5) no
C26 C27 C28 C23 -0.6(5) no
